data_4346644
loop_
_publ_author_name
'Ar\?ic\?i, M\"ursel'
'Ye\,silel, Okan Zafer'
'Ta\,s, Murat'
'Demiral, Hakan'

_publ_section_title
;
 Effect of Solvent Molecule in Pore for Flexible Porous Coordination
 Polymer upon Gas Adsorption and Iodine Encapsulation.
;
_journal_issue 23
_journal_name_full 'Inorganic chemistry'
_journal_page_first 11283
_journal_page_last 11291
_journal_paper_doi 10.1021/acs.inorgchem.5b01869
_journal_volume 54
_journal_year 2015
_chemical_formula_moiety 'C22 H17 N5 O5 Zn'
_chemical_formula_sum 'C22 H17 N5 O5 Zn'
_chemical_formula_weight 496.78
_space_group_crystal_system monoclinic
_space_group_IT_number 14
_space_group_name_Hall '-P 2ybc'
_space_group_name_H-M_alt 'P 1 21/c 1'
_atom_sites_solution_hydrogens geom
_audit_creation_date 2014-03-21
_audit_creation_method
;
Olex2 1.2
(compiled 2014.03.12 svn.r2899 for OlexSys, GUI svn.r4796)
;
_cell_angle_alpha 90.00
_cell_angle_beta 97.214(2)
_cell_angle_gamma 90.00
_cell_formula_units_Z 4
_cell_length_a 14.2505(6)
_cell_length_b 8.1972(3)
_cell_length_c 18.9816(7)
_cell_measurement_reflns_used 9997
_cell_measurement_temperature 296(2)
_cell_measurement_theta_max 33.18
_cell_measurement_theta_min 2.71
_cell_volume 2199.77(15)
_computing_cell_refinement 'Bruker SAINT'
_computing_data_collection 'Bruker APEX2'
_computing_data_reduction 'Bruker SAINT'
_computing_molecular_graphics 'Olex2 (Dolomanov et al., 2009)'
_computing_publication_material 'Olex2 (Dolomanov et al., 2009)'
_computing_structure_refinement 'ShelXL (Sheldrick, 2008)'
_computing_structure_solution 'SHELXS-97 (Sheldrick, 1990)'
_diffrn_ambient_temperature 296.15
_diffrn_measured_fraction_theta_full 0.994
_diffrn_measured_fraction_theta_max 0.994
_diffrn_measurement_device_type 'Bruker APEX-II CCD'
_diffrn_measurement_method '\f and \w scans'
_diffrn_radiation_monochromator graphite
_diffrn_radiation_type MoK\a
_diffrn_radiation_wavelength 0.71073
_diffrn_reflns_av_R_equivalents 0.0222
_diffrn_reflns_av_unetI/netI 0.0169
_diffrn_reflns_limit_h_max 17
_diffrn_reflns_limit_h_min -17
_diffrn_reflns_limit_k_max 10
_diffrn_reflns_limit_k_min -8
_diffrn_reflns_limit_l_max 23
_diffrn_reflns_limit_l_min -23
_diffrn_reflns_number 21951
_diffrn_reflns_theta_full 26.37
_diffrn_reflns_theta_max 26.37
_diffrn_reflns_theta_min 2.87
_diffrn_source 'fine-focus sealed tube'
_exptl_absorpt_coefficient_mu 1.161
_exptl_absorpt_correction_T_max 0.8637
_exptl_absorpt_correction_T_min 0.7006
_exptl_absorpt_correction_type integration
_exptl_crystal_colour yellow
_exptl_crystal_density_diffrn 1.500
_exptl_crystal_density_method 'not measured'
_exptl_crystal_description prism
_exptl_crystal_F_000 1016
_exptl_crystal_size_max 0.33
_exptl_crystal_size_mid 0.15
_exptl_crystal_size_min 0.13
_refine_diff_density_max 0.488
_refine_diff_density_min -0.839
_refine_diff_density_rms 0.072
_refine_ls_extinction_method none
_refine_ls_goodness_of_fit_ref 1.067
_refine_ls_hydrogen_treatment constr
_refine_ls_matrix_type full
_refine_ls_number_parameters 298
_refine_ls_number_reflns 4481
_refine_ls_number_restraints 85
_refine_ls_restrained_S_all 1.068
_refine_ls_R_factor_all 0.0394
_refine_ls_R_factor_gt 0.0365
_refine_ls_shift/su_max 0.000
_refine_ls_shift/su_mean 0.000
_refine_ls_structure_factor_coef Fsqd
_refine_ls_weighting_details 'calc w=1/[\s^2^(Fo^2^)+(0.0637P)^2^+1.1269P] where P=(Fo^2^+2Fc^2^)/3'
_refine_ls_weighting_scheme calc
_refine_ls_wR_factor_gt 0.1005
_refine_ls_wR_factor_ref 0.1023
_reflns_number_gt 4121
_reflns_number_total 4481
_reflns_threshold_expression >2sigma(I)
_cod_data_source_file ic5b01869_si_004.cif
_cod_data_source_block ma1324_0m_a
_cod_database_code 4346644

loop_
_space_group_symop_id
_space_group_symop_operation_xyz
1 'x, y, z'
2 '-x, y+1/2, -z+1/2'
3 '-x, -y, -z'
4 'x, -y-1/2, z-1/2'

loop_
_atom_site_label
_atom_site_type_symbol
_atom_site_fract_x
_atom_site_fract_y
_atom_site_fract_z
_atom_site_U_iso_or_equiv
_atom_site_adp_type
_atom_site_occupancy
_atom_site_site_symmetry_order
_atom_site_calc_flag
_atom_site_refinement_flags_posn
_atom_site_refinement_flags_adp
Zn1 Zn 1.14442(2) 0.36129(3) 0.64758(2) 0.02747(10) Uani 1 1 d . U
O1 O 1.21186(11) 0.2422(2) 0.58096(7) 0.0348(3) Uani 1 1 d . U
O3 O 1.18298(11) 0.2116(2) 0.24579(7) 0.0397(4) Uani 1 1 d . U
O2 O 1.11332(13) 0.3469(2) 0.49321(9) 0.0515(5) Uani 1 1 d . U
O4 O 1.33076(12) 0.1497(2) 0.23001(9) 0.0427(4) Uani 1 1 d . U
N1 N 1.00878(13) 0.2952(3) 0.64269(10) 0.0370(4) Uani 1 1 d . U
N3 N 0.75220(16) 0.3298(2) 0.84322(12) 0.0425(5) Uani 1 1 d . U
N4 N 0.82987(15) 0.0997(2) 0.86205(11) 0.0388(4) Uani 1 1 d . U
N2 N 0.85838(13) 0.2606(3) 0.60747(11) 0.0425(5) Uani 1 1 d . U
C1 C 1.18636(14) 0.2743(3) 0.51580(10) 0.0292(4) Uani 1 1 d . U
N5 N 1.49716(14) 0.0434(4) 0.47283(10) 0.0537(6) Uani 1 1 d . U
C7 C 1.23129(14) 0.2324(3) 0.39299(10) 0.0295(4) Uani 1 1 d . U
H7 H 1.1726 0.2738 0.3744 0.035 Uiso 1 1 calc R .
C2 C 1.25468(14) 0.2195(3) 0.46621(10) 0.0287(4) Uani 1 1 d . U
C8 C 1.27042(15) 0.1831(3) 0.26819(11) 0.0312(4) Uani 1 1 d . U
C6 C 1.29527(15) 0.1836(3) 0.34757(10) 0.0309(4) Uani 1 1 d . U
C9 C 0.93507(16) 0.3483(3) 0.60031(13) 0.0380(5) Uani 1 1 d . U
H9 H 0.9364 0.4359 0.5693 0.046 Uiso 1 1 calc R .
C3 C 1.34130(16) 0.1554(3) 0.49384(11) 0.0354(5) Uani 1 1 d . U
H3 H 1.3568 0.1443 0.5427 0.042 Uiso 1 1 calc R .
C5 C 1.38288(17) 0.1241(3) 0.37549(12) 0.0405(6) Uani 1 1 d . U
H5 H 1.4270 0.0951 0.3455 0.049 Uiso 1 1 calc R .
C20 C 0.74921(19) 0.1689(3) 0.83540(15) 0.0437(6) Uani 1 1 d . U
H20 H 0.6969 0.1118 0.8139 0.052 Uiso 1 1 calc R .
C4 C 1.40467(17) 0.1078(4) 0.44823(12) 0.0430(6) Uani 1 1 d . U
C21 C 0.8394(2) 0.3675(3) 0.87766(19) 0.0565(7) Uani 1 1 d . U
H21 H 0.8618 0.4712 0.8906 0.068 Uiso 1 1 calc R .
C10 C 0.97725(19) 0.1653(3) 0.67925(16) 0.0481(6) Uani 1 1 d . U
H10 H 1.0141 0.1032 0.7132 0.058 Uiso 1 1 calc R .
C18 C 0.71701(17) 0.3766(3) 0.69108(15) 0.0422(6) Uani 1 1 d . U
H18 H 0.7803 0.3716 0.7102 0.051 Uiso 1 1 calc R .
C17 C 0.65050(18) 0.4159(3) 0.73517(15) 0.0457(6) Uani 1 1 d . U
C19 C 0.6778(2) 0.4441(3) 0.81363(15) 0.0511(6) Uani 1 1 d . U
H19A H 0.7003 0.5552 0.8213 0.061 Uiso 1 1 calc R .
H19B H 0.6226 0.4304 0.8382 0.061 Uiso 1 1 calc R .
C13 C 0.69332(17) 0.3444(3) 0.61978(15) 0.0453(6) Uani 1 1 d . U
C22 C 0.8873(2) 0.2253(4) 0.88940(17) 0.0559(7) Uani 1 1 d . U
H22 H 0.9487 0.2144 0.9121 0.067 Uiso 1 1 calc R .
C11 C 0.8851(2) 0.1429(3) 0.65802(19) 0.0562(7) Uani 1 1 d . U
H11 H 0.8465 0.0634 0.6742 0.067 Uiso 1 1 calc R .
C12 C 0.76334(17) 0.2910(5) 0.57110(15) 0.0555(7) Uani 1 1 d . U
H12A H 0.7402 0.1920 0.5468 0.067 Uiso 1 1 calc R .
H12B H 0.7671 0.3745 0.5354 0.067 Uiso 1 1 calc R .
C14 C 0.5984(2) 0.3605(5) 0.5922(2) 0.0776(12) Uani 1 1 d . U
H14 H 0.5800 0.3422 0.5441 0.093 Uiso 1 1 calc R .
C16 C 0.5571(2) 0.4276(6) 0.7063(2) 0.0758(10) Uani 1 1 d . U
H16 H 0.5109 0.4524 0.7351 0.091 Uiso 1 1 calc R .
C15 C 0.5323(2) 0.4027(7) 0.6348(2) 0.0999(16) Uani 1 1 d . U
H15 H 0.4695 0.4148 0.6153 0.120 Uiso 1 1 calc R .
O5 O 1.5673(3) 0.1208(7) 0.4413(3) 0.160(2) Uani 1 1 d . U

loop_
_atom_site_aniso_label
_atom_site_aniso_U_11
_atom_site_aniso_U_22
_atom_site_aniso_U_33
_atom_site_aniso_U_23
_atom_site_aniso_U_13
_atom_site_aniso_U_12
Zn1 0.02934(15) 0.03370(16) 0.01941(14) -0.00227(8) 0.00317(9) 0.00096(9)
O1 0.0428(8) 0.0438(9) 0.0178(6) 0.0004(6) 0.0039(6) 0.0133(7)
O3 0.0352(8) 0.0632(11) 0.0193(7) -0.0003(7) -0.0022(6) 0.0041(8)
O2 0.0480(10) 0.0759(14) 0.0312(9) 0.0103(8) 0.0075(7) 0.0312(9)
O4 0.0404(9) 0.0659(12) 0.0225(8) -0.0037(7) 0.0070(6) 0.0026(8)
N1 0.0314(9) 0.0451(11) 0.0349(10) 0.0066(8) 0.0053(7) -0.0006(8)
N3 0.0518(12) 0.0337(10) 0.0424(11) -0.0004(8) 0.0070(9) 0.0053(9)
N4 0.0432(10) 0.0340(10) 0.0389(10) 0.0017(8) 0.0040(8) 0.0000(8)
N2 0.0304(9) 0.0533(13) 0.0445(11) -0.0043(10) 0.0071(8) -0.0061(9)
C1 0.0358(10) 0.0309(11) 0.0209(9) 0.0014(8) 0.0037(7) 0.0053(8)
N5 0.0322(10) 0.105(2) 0.0241(8) 0.0059(10) 0.0038(7) 0.0234(11)
C7 0.0286(9) 0.0392(11) 0.0200(9) 0.0010(8) -0.0001(7) 0.0042(8)
C2 0.0311(10) 0.0348(11) 0.0200(9) 0.0006(8) 0.0024(7) 0.0032(8)
C8 0.0339(11) 0.0397(11) 0.0192(9) 0.0004(8) 0.0007(8) -0.0026(9)
C6 0.0318(10) 0.0416(12) 0.0188(9) 0.0002(8) 0.0007(7) -0.0007(9)
C9 0.0325(11) 0.0485(14) 0.0329(11) 0.0058(9) 0.0036(9) -0.0036(9)
C3 0.0338(11) 0.0546(14) 0.0171(9) 0.0013(8) 0.0004(8) 0.0074(10)
C5 0.0312(11) 0.0696(17) 0.0211(10) -0.0032(10) 0.0054(8) 0.0068(10)
C20 0.0463(14) 0.0353(12) 0.0486(14) -0.0001(10) 0.0022(11) 0.0002(10)
C4 0.0312(11) 0.0727(17) 0.0238(10) -0.0010(10) -0.0010(8) 0.0121(11)
C21 0.0574(17) 0.0378(14) 0.072(2) -0.0092(12) -0.0005(14) -0.0038(12)
C10 0.0448(13) 0.0449(14) 0.0564(16) 0.0163(12) 0.0137(11) 0.0072(11)
C18 0.0299(11) 0.0459(14) 0.0496(14) -0.0007(10) 0.0001(10) -0.0003(9)
C17 0.0421(13) 0.0417(13) 0.0538(14) 0.0007(11) 0.0076(11) 0.0060(11)
C19 0.0571(15) 0.0450(15) 0.0524(15) 0.0012(12) 0.0120(12) 0.0160(12)
C13 0.0310(11) 0.0535(15) 0.0501(15) -0.0019(11) -0.0002(10) -0.0040(10)
C22 0.0483(14) 0.0451(15) 0.0703(19) -0.0091(13) -0.0085(13) -0.0018(12)
C11 0.0489(15) 0.0466(16) 0.076(2) 0.0106(13) 0.0206(14) -0.0084(12)
C12 0.0329(12) 0.087(2) 0.0457(14) -0.0089(14) 0.0020(10) -0.0103(13)
C14 0.0415(15) 0.127(4) 0.061(2) -0.0225(19) -0.0090(14) 0.0111(17)
C16 0.0384(14) 0.113(3) 0.076(2) -0.016(2) 0.0091(14) 0.0155(17)
C15 0.0331(15) 0.173(5) 0.090(3) -0.030(3) -0.0056(16) 0.022(2)
O5 0.110(3) 0.224(6) 0.151(4) 0.033(3) 0.038(3) 0.023(3)

loop_
_atom_type_symbol
_atom_type_description
_atom_type_scat_dispersion_real
_atom_type_scat_dispersion_imag
_atom_type_scat_source
C C 0.0033 0.0016 'International Tables Vol C Tables 4.2.6.8 and 6.1.1.4'
H H 0.0000 0.0000 'International Tables Vol C Tables 4.2.6.8 and 6.1.1.4'
N N 0.0061 0.0033 'International Tables Vol C Tables 4.2.6.8 and 6.1.1.4'
O O 0.0106 0.0060 'International Tables Vol C Tables 4.2.6.8 and 6.1.1.4'
Zn Zn 0.2839 1.4301 'International Tables Vol C Tables 4.2.6.8 and 6.1.1.4'

loop_
_geom_angle_atom_site_label_1
_geom_angle_atom_site_label_2
_geom_angle_atom_site_label_3
_geom_angle
_geom_angle_site_symmetry_1
_geom_angle_site_symmetry_3
O1 Zn1 O3 111.18(7) . 4_566
O1 Zn1 N1 112.83(8) . .
O1 Zn1 N4 108.66(8) . 2_756
O3 Zn1 N1 96.60(7) 4_566 .
O3 Zn1 N4 110.52(8) 4_566 2_756
N1 Zn1 N4 116.59(9) . 2_756
C1 O1 Zn1 115.10(13) . .
C8 O3 Zn1 113.66(14) . 4_565
C9 N1 Zn1 129.25(16) . .
C9 N1 C10 106.2(2) . .
C10 N1 Zn1 124.14(16) . .
C20 N3 C21 107.0(2) . .
C20 N3 C19 125.3(2) . .
C21 N3 C19 127.4(2) . .
C20 N4 Zn1 122.95(17) . 2_746
C20 N4 C22 105.7(2) . .
C22 N4 Zn1 131.19(18) . 2_746
C9 N2 C11 106.9(2) . .
C9 N2 C12 125.7(2) . .
C11 N2 C12 127.3(2) . .
O1 C1 C2 114.72(17) . .
O2 C1 O1 124.45(19) . .
O2 C1 C2 120.82(18) . .
N5 N5 C4 116.0(3) 3_856 .
N5 N5 O5 130.2(3) 3_856 .
O5 N5 C4 111.9(3) . .
C6 C7 C2 120.26(18) . .
C7 C2 C1 120.62(18) . .
C3 C2 C1 119.53(17) . .
C3 C2 C7 119.86(19) . .
O3 C8 C6 115.29(18) . .
O4 C8 O3 124.66(19) . .
O4 C8 C6 119.97(19) . .
C7 C6 C8 122.13(18) . .
C5 C6 C7 119.67(18) . .
C5 C6 C8 118.09(19) . .
N1 C9 N2 111.2(2) . .
C2 C3 C4 119.44(19) . .
C6 C5 C4 119.7(2) . .
N4 C20 N3 111.7(2) . .
C3 C4 N5 122.9(2) . .
C5 C4 N5 116.1(2) . .
C5 C4 C3 121.0(2) . .
C22 C21 N3 107.0(2) . .
C11 C10 N1 108.9(2) . .
C13 C18 C17 122.6(2) . .
C18 C17 C19 121.5(2) . .
C16 C17 C18 118.5(3) . .
C16 C17 C19 119.9(3) . .
N3 C19 C17 111.3(2) . .
C18 C13 C12 123.9(2) . .
C18 C13 C14 117.2(3) . .
C14 C13 C12 118.9(3) . .
C21 C22 N4 108.6(2) . .
C10 C11 N2 106.8(2) . .
N2 C12 C13 113.9(2) . .
C15 C14 C13 120.8(3) . .
C15 C16 C17 119.9(3) . .
C14 C15 C16 120.9(3) . .

loop_
_geom_bond_atom_site_label_1
_geom_bond_atom_site_label_2
_geom_bond_distance
_geom_bond_site_symmetry_2
Zn1 O1 1.9444(14) .
Zn1 O3 1.9690(15) 4_566
Zn1 N1 1.9983(18) .
Zn1 N4 2.001(2) 2_756
O1 C1 1.272(2) .
O3 Zn1 1.9690(15) 4_565
O3 C8 1.286(3) .
O2 C1 1.229(3) .
O4 C8 1.223(3) .
N1 C9 1.314(3) .
N1 C10 1.377(3) .
N3 C20 1.327(3) .
N3 C21 1.365(4) .
N3 C19 1.472(3) .
N4 Zn1 2.001(2) 2_746
N4 C20 1.324(3) .
N4 C22 1.376(3) .
N2 C9 1.329(3) .
N2 C11 1.380(4) .
N2 C12 1.462(3) .
C1 C2 1.505(3) .
N5 N5 1.248(4) 3_856
N5 C4 1.442(3) .
N5 O5 1.382(5) .
C7 C2 1.392(3) .
C7 C6 1.390(3) .
C2 C3 1.383(3) .
C8 C6 1.504(3) .
C6 C5 1.383(3) .
C3 C4 1.383(3) .
C5 C4 1.383(3) .
C21 C22 1.355(4) .
C10 C11 1.337(4) .
C18 C17 1.379(4) .
C18 C13 1.379(4) .
C17 C19 1.509(4) .
C17 C16 1.378(4) .
C13 C12 1.508(4) .
C13 C14 1.395(4) .
C14 C15 1.361(6) .
C16 C15 1.374(6) .

loop_
_geom_torsion_atom_site_label_1
_geom_torsion_atom_site_label_2
_geom_torsion_atom_site_label_3
_geom_torsion_atom_site_label_4
_geom_torsion
_geom_torsion_site_symmetry_1
Zn1 O1 C1 O2 -14.6(3) .
Zn1 O1 C1 C2 163.90(14) .
Zn1 O3 C8 O4 16.1(3) 4_565
Zn1 O3 C8 C6 -160.46(15) 4_565
Zn1 N1 C9 N2 172.39(17) .
Zn1 N1 C10 C11 -172.8(2) .
Zn1 N4 C20 N3 -174.49(18) 2_746
Zn1 N4 C22 C21 174.2(2) 2_746
O1 C1 C2 C7 173.6(2) .
O1 C1 C2 C3 -6.2(3) .
O3 C8 C6 C7 -8.1(3) .
O3 C8 C6 C5 168.0(2) .
O2 C1 C2 C7 -7.8(3) .
O2 C1 C2 C3 172.4(2) .
O4 C8 C6 C7 175.1(2) .
O4 C8 C6 C5 -8.8(3) .
N1 C10 C11 N2 -0.1(3) .
N3 C21 C22 N4 0.2(4) .
C1 C2 C3 C4 -178.9(2) .
N5 N5 C4 C3 35.5(5) 3_856
N5 N5 C4 C5 -146.2(3) 3_856
C7 C2 C3 C4 1.4(4) .
C7 C6 C5 C4 2.5(4) .
C2 C7 C6 C8 175.2(2) .
C2 C7 C6 C5 -0.9(3) .
C2 C3 C4 N5 178.5(3) .
C2 C3 C4 C5 0.3(4) .
C8 C6 C5 C4 -173.7(2) .
C6 C7 C2 C1 179.2(2) .
C6 C7 C2 C3 -1.1(3) .
C6 C5 C4 N5 179.5(3) .
C6 C5 C4 C3 -2.2(4) .
C9 N1 C10 C11 0.0(3) .
C9 N2 C11 C10 0.1(3) .
C9 N2 C12 C13 -112.6(3) .
C20 N3 C21 C22 0.3(4) .
C20 N3 C19 C17 -51.5(4) .
C20 N4 C22 C21 -0.6(3) .
C21 N3 C20 N4 -0.7(3) .
C21 N3 C19 C17 122.1(3) .
C10 N1 C9 N2 0.0(3) .
C18 C17 C19 N3 -38.2(4) .
C18 C17 C16 C15 -1.0(6) .
C18 C13 C12 N2 5.6(4) .
C18 C13 C14 C15 -1.5(6) .
C17 C18 C13 C12 -176.1(3) .
C17 C18 C13 C14 2.9(4) .
C17 C16 C15 C14 2.4(8) .
C19 N3 C20 N4 174.0(2) .
C19 N3 C21 C22 -174.2(3) .
C19 C17 C16 C15 179.7(4) .
C13 C18 C17 C19 177.6(3) .
C13 C18 C17 C16 -1.8(5) .
C13 C14 C15 C16 -1.2(8) .
C22 N4 C20 N3 0.8(3) .
C11 N2 C9 N1 -0.1(3) .
C11 N2 C12 C13 63.7(4) .
C12 N2 C9 N1 176.8(2) .
C12 N2 C11 C10 -176.7(3) .
C12 C13 C14 C15 177.6(4) .
C14 C13 C12 N2 -173.4(3) .
C16 C17 C19 N3 141.1(3) .
O5 N5 C4 C3 -130.3(4) .
O5 N5 C4 C5 48.0(4) .
